data_2218074
loop_
_publ_author_name
'Kamala, E. Theboral Sugi'
'Nirmala, S.'
'Sudha, L.'
'Arumugam, N.'
'Raghunathan, R.'

_publ_section_title
1-(4-Methoxyphenyl)-7-phenyl-3-(phenylselenylmethyl)perhydroisoxazolo[2',3':1,2]pyrrolo[3,4-<i>b</i>]azetidine-6-spiro-2'-chroman-2,4'-dione
_journal_coeditor_code CI2571
_journal_issue 5
_journal_name_full 'Acta Crystallographica Section E'
_journal_page_first o851
_journal_page_last o852
_journal_paper_doi 10.1107/S1600536808008829
_journal_volume 64
_journal_year 2008
_chemical_formula_iupac 'C35 H30 N2 O5 Se'
_chemical_formula_moiety 'C35 H30 N2 O5 Se'
_chemical_formula_sum 'C35 H30 N2 O5 Se'
_chemical_formula_weight 637.57
_chemical_name_systematic
;
1-(4-Methoxyphenyl)-7-phenyl-3-\
(phenylselenylmethyl)perhydroisoxazolo[2',3':1,2]pyrrolo[3,4-\
<i>b</i>]azetidine-6-spiro-2'-chroman-2,4'-dione
;
_space_group_IT_number 14
_symmetry_cell_setting monoclinic
_symmetry_space_group_name_Hall '-P 2yn'
_symmetry_space_group_name_H-M 'P 1 21/n 1'
_atom_sites_solution_hydrogens geom
_atom_sites_solution_primary direct
_atom_sites_solution_secondary difmap
_audit_creation_method SHELXL-97
_cell_angle_alpha 90.00
_cell_angle_beta 92.721(2)
_cell_angle_gamma 90.00
_cell_formula_units_Z 4
_cell_length_a 14.0886(5)
_cell_length_b 10.6813(4)
_cell_length_c 19.4744(7)
_cell_measurement_reflns_used 38750
_cell_measurement_temperature 293(2)
_cell_measurement_theta_max 31.94
_cell_measurement_theta_min 1.75
_cell_volume 2927.29(18)
_computing_cell_refinement 'APEX2 (Bruker, 2004)'
_computing_data_collection 'APEX2 (Bruker, 2004)'
_computing_data_reduction 'SAINT (Bruker, 2004)'
_computing_molecular_graphics 'ORTEP-3 (Farrugia, 1997)'
_computing_publication_material 'PLATON (Spek, 2003)'
_computing_structure_refinement 'SHELXL97 (Sheldrick, 2008)'
_computing_structure_solution 'SHELXS97 (Sheldrick, 2008)'
_diffrn_ambient_temperature 293(2)
_diffrn_measured_fraction_theta_full 0.985
_diffrn_measured_fraction_theta_max 0.985
_diffrn_measurement_device_type 'Bruker KappaAPEX2'
_diffrn_measurement_method '\w and \f'
_diffrn_radiation_monochromator graphite
_diffrn_radiation_source 'fine-focus sealed tube'
_diffrn_radiation_type MoK\a
_diffrn_radiation_wavelength 0.71073
_diffrn_reflns_av_R_equivalents 0.0284
_diffrn_reflns_av_sigmaI/netI 0.0415
_diffrn_reflns_limit_h_max 20
_diffrn_reflns_limit_h_min -19
_diffrn_reflns_limit_k_max 10
_diffrn_reflns_limit_k_min -15
_diffrn_reflns_limit_l_max 28
_diffrn_reflns_limit_l_min -28
_diffrn_reflns_number 38750
_diffrn_reflns_theta_full 31.94
_diffrn_reflns_theta_max 31.94
_diffrn_reflns_theta_min 1.75
_diffrn_standards_interval_count 0
_diffrn_standards_interval_time 0
_diffrn_standards_number 0
_exptl_absorpt_coefficient_mu 1.330
_exptl_absorpt_correction_T_max 0.7768
_exptl_absorpt_correction_T_min 0.6911
_exptl_absorpt_correction_type multi-scan
_exptl_absorpt_process_details '(Blessing, 1995)'
_exptl_crystal_colour colourless
_exptl_crystal_density_diffrn 1.447
_exptl_crystal_density_method 'not measured'
_exptl_crystal_description Prism
_exptl_crystal_F_000 1312
_exptl_crystal_size_max 0.30
_exptl_crystal_size_mid 0.20
_exptl_crystal_size_min 0.20
_refine_diff_density_max 0.793
_refine_diff_density_min -0.669
_refine_ls_extinction_method none
_refine_ls_goodness_of_fit_ref 1.010
_refine_ls_hydrogen_treatment constr
_refine_ls_matrix_type full
_refine_ls_number_parameters 389
_refine_ls_number_reflns 9941
_refine_ls_number_restraints 0
_refine_ls_restrained_S_all 1.010
_refine_ls_R_factor_all 0.0958
_refine_ls_R_factor_gt 0.0454
_refine_ls_shift/su_max 0.001
_refine_ls_shift/su_mean 0.000
_refine_ls_structure_factor_coef Fsqd
_refine_ls_weighting_details 'calc w=1/[\s^2^(Fo^2^)+(0.0444P)^2^+1.2941P] where P=(Fo^2^+2Fc^2^)/3'
_refine_ls_weighting_scheme calc
_refine_ls_wR_factor_gt 0.0980
_refine_ls_wR_factor_ref 0.1161
_reflns_number_gt 5805
_reflns_number_total 9941
_reflns_threshold_expression I>2\s(I)
_cod_data_source_file ci2571.cif
_cod_data_source_block I
_cod_original_sg_symbol_H-M 'P 21/n'
_cod_database_code 2218074
_cod_database_fobs_code 2218074

loop_
_symmetry_equiv_pos_as_xyz
'x, y, z'
'-x+1/2, y+1/2, -z+1/2'
'-x, -y, -z'
'x-1/2, -y-1/2, z-1/2'

loop_
_atom_site_type_symbol
_atom_site_label
_atom_site_fract_x
_atom_site_fract_y
_atom_site_fract_z
_atom_site_U_iso_or_equiv
_atom_site_adp_type
_atom_site_calc_flag
_atom_site_refinement_flags
_atom_site_occupancy
Se Se1 1.016999(16) 0.19600(3) 0.180072(11) 0.05427(9) Uani d . 1
O O1 0.84548(10) 0.24863(15) 0.33002(7) 0.0499(4) Uani d . 1
O O2 0.69775(9) 0.13919(14) 0.07844(6) 0.0423(3) Uani d . 1
O O3 0.64805(13) 0.40844(15) 0.12826(7) 0.0583(4) Uani d . 1
O O4 0.54329(11) 0.16190(14) -0.01690(7) 0.0482(4) Uani d . 1
O O5 0.42581(12) 0.20236(17) 0.48343(9) 0.0662(5) Uani d . 1
N N1 0.71402(11) 0.11790(15) 0.30571(7) 0.0353(3) Uani d . 1
N N2 0.74055(11) 0.06570(15) 0.13393(7) 0.0358(3) Uani d . 1
C C1 0.80284(13) 0.16622(18) 0.30008(9) 0.0359(4) Uani d . 1
C C2 0.82270(13) 0.07814(18) 0.24043(9) 0.0357(4) Uani d . 1
H H2 0.8749 0.0189 0.2497 0.043 Uiso calc R 1
C C3 0.72246(13) 0.02471(18) 0.25094(9) 0.0354(4) Uani d . 1
H H3 0.7221 -0.0623 0.2669 0.042 Uiso calc R 1
C C4 0.81961(13) 0.13643(18) 0.16898(9) 0.0343(4) Uani d . 1
H H4 0.8039 0.2256 0.1714 0.041 Uiso calc R 1
C C5 0.66549(13) 0.04692(18) 0.18298(9) 0.0346(4) Uani d . 1
H H5 0.6280 -0.0276 0.1704 0.041 Uiso calc R 1
C C6 0.60958(12) 0.19551(17) 0.09998(9) 0.0322(4) Uani d . 1
C C7 0.60343(12) 0.16392(17) 0.17651(9) 0.0324(4) Uani d . 1
H H7 0.6359 0.2308 0.2028 0.039 Uiso calc R 1
C C8 0.62051(13) 0.33430(18) 0.08468(9) 0.0352(4) Uani d . 1
C C9 0.60212(13) 0.36900(18) 0.01199(9) 0.0357(4) Uani d . 1
C C10 0.62385(15) 0.4882(2) -0.01152(11) 0.0458(5) Uani d . 1
H H10 0.6456 0.5490 0.0195 0.055 Uiso calc R 1
C C11 0.61339(18) 0.5166(2) -0.08025(12) 0.0552(6) Uani d . 1
H H11 0.6283 0.5963 -0.0957 0.066 Uiso calc R 1
C C12 0.58075(18) 0.4265(2) -0.12602(11) 0.0580(6) Uani d . 1
H H12 0.5743 0.4459 -0.1726 0.070 Uiso calc R 1
C C13 0.55774(17) 0.3095(2) -0.10459(11) 0.0525(6) Uani d . 1
H H13 0.5355 0.2498 -0.1362 0.063 Uiso calc R 1
C C14 0.56779(14) 0.27993(19) -0.03503(10) 0.0396(4) Uani d . 1
C C15 0.52914(14) 0.1432(2) 0.05444(10) 0.0421(4) Uani d . 1
H H15A 0.5232 0.0542 0.0633 0.051 Uiso calc R 1
H H15B 0.4702 0.1830 0.0661 0.051 Uiso calc R 1
C C16 0.50369(13) 0.1537(2) 0.20162(10) 0.0412(4) Uani d . 1
C C17 0.45117(18) 0.0450(3) 0.19745(14) 0.0660(7) Uani d . 1
H H17 0.4770 -0.0262 0.1781 0.079 Uiso calc R 1
C C18 0.3608(2) 0.0404(4) 0.22162(16) 0.0898(11) Uani d . 1
H H18 0.3265 -0.0339 0.2186 0.108 Uiso calc R 1
C C19 0.3214(2) 0.1434(5) 0.24973(16) 0.0944(12) Uani d . 1
H H19 0.2604 0.1396 0.2659 0.113 Uiso calc R 1
C C20 0.3719(2) 0.2522(4) 0.25400(15) 0.0848(10) Uani d . 1
H H20 0.3450 0.3229 0.2730 0.102 Uiso calc R 1
C C21 0.46266(16) 0.2584(3) 0.23037(12) 0.0561(6) Uani d . 1
H H21 0.4965 0.3331 0.2337 0.067 Uiso calc R 1
C C22 0.64158(13) 0.13740(18) 0.35180(9) 0.0355(4) Uani d . 1
C C23 0.57163(15) 0.0489(2) 0.35695(10) 0.0455(5) Uani d . 1
H H23 0.5739 -0.0240 0.3309 0.055 Uiso calc R 1
C C24 0.49788(16) 0.0667(2) 0.40035(11) 0.0491(5) Uani d . 1
H H24 0.4507 0.0063 0.4035 0.059 Uiso calc R 1
C C25 0.49483(14) 0.1746(2) 0.43884(10) 0.0448(5) Uani d . 1
C C26 0.56613(15) 0.2627(2) 0.43419(11) 0.0474(5) Uani d . 1
H H26 0.5647 0.3348 0.4608 0.057 Uiso calc R 1
C C27 0.63907(14) 0.2453(2) 0.39089(10) 0.0424(4) Uani d . 1
H H27 0.6864 0.3055 0.3879 0.051 Uiso calc R 1
C C28 0.34568(18) 0.1226(3) 0.48395(15) 0.0736(8) Uani d . 1
H H28A 0.3016 0.1544 0.5158 0.110 Uiso calc R 1
H H28B 0.3655 0.0400 0.4977 0.110 Uiso calc R 1
H H28C 0.3156 0.1194 0.4387 0.110 Uiso calc R 1
C C29 0.90857(14) 0.1174(2) 0.13028(10) 0.0441(5) Uani d . 1
H H29A 0.9003 0.1540 0.0848 0.053 Uiso calc R 1
H H29B 0.9205 0.0286 0.1250 0.053 Uiso calc R 1
C C30 1.11387(14) 0.1421(2) 0.12143(10) 0.0423(4) Uani d . 1
C C31 1.12365(18) 0.0189(2) 0.10270(15) 0.0628(7) Uani d . 1
H H31 1.0823 -0.0412 0.1187 0.075 Uiso calc R 1
C C32 1.19504(19) -0.0161(3) 0.05994(17) 0.0766(8) Uani d . 1
H H32 1.2007 -0.0994 0.0468 0.092 Uiso calc R 1
C C33 1.25653(18) 0.0703(3) 0.03718(14) 0.0715(8) Uani d . 1
H H33 1.3050 0.0461 0.0092 0.086 Uiso calc R 1
C C34 1.24733(17) 0.1910(3) 0.05514(14) 0.0641(7) Uani d . 1
H H34 1.2893 0.2502 0.0391 0.077 Uiso calc R 1
C C35 1.17647(15) 0.2283(2) 0.09712(12) 0.0523(5) Uani d . 1
H H35 1.1710 0.3122 0.1090 0.063 Uiso calc R 1

loop_
_atom_site_aniso_label
_atom_site_aniso_U_11
_atom_site_aniso_U_22
_atom_site_aniso_U_33
_atom_site_aniso_U_12
_atom_site_aniso_U_13
_atom_site_aniso_U_23
Se1 0.04250(13) 0.07341(18) 0.04728(13) 0.00234(11) 0.00606(9) -0.01202(11)
O1 0.0460(8) 0.0529(9) 0.0506(8) -0.0080(7) 0.0006(7) -0.0064(7)
O2 0.0403(7) 0.0574(9) 0.0294(6) 0.0159(6) 0.0042(5) -0.0001(6)
O3 0.0896(12) 0.0422(9) 0.0416(8) -0.0170(8) -0.0122(8) -0.0078(7)
O4 0.0623(9) 0.0430(8) 0.0380(7) -0.0094(7) -0.0108(6) -0.0066(6)
O5 0.0488(9) 0.0835(13) 0.0684(11) -0.0043(8) 0.0253(8) -0.0200(9)
N1 0.0391(8) 0.0353(9) 0.0317(7) 0.0000(7) 0.0052(6) -0.0020(6)
N2 0.0373(8) 0.0384(9) 0.0318(7) 0.0091(7) 0.0030(6) -0.0002(6)
C1 0.0366(10) 0.0386(11) 0.0324(8) 0.0039(8) 0.0002(7) 0.0068(8)
C2 0.0367(9) 0.0369(11) 0.0337(8) 0.0093(8) 0.0030(7) 0.0043(8)
C3 0.0426(10) 0.0296(9) 0.0343(8) 0.0053(8) 0.0064(7) 0.0023(7)
C4 0.0346(9) 0.0366(10) 0.0320(8) 0.0071(8) 0.0037(7) 0.0019(7)
C5 0.0356(9) 0.0316(10) 0.0368(9) 0.0018(7) 0.0043(7) -0.0045(7)
C6 0.0291(8) 0.0354(10) 0.0319(8) 0.0033(7) -0.0003(6) -0.0067(7)
C7 0.0290(8) 0.0338(10) 0.0346(8) 0.0012(7) 0.0026(7) -0.0051(7)
C8 0.0329(9) 0.0366(10) 0.0359(9) -0.0005(8) -0.0018(7) -0.0051(8)
C9 0.0328(9) 0.0370(11) 0.0370(9) 0.0044(8) -0.0031(7) -0.0028(8)
C10 0.0509(12) 0.0403(12) 0.0460(11) 0.0000(9) -0.0015(9) -0.0025(9)
C11 0.0664(15) 0.0471(13) 0.0518(12) 0.0032(11) -0.0001(11) 0.0106(11)
C12 0.0684(16) 0.0632(16) 0.0415(11) 0.0064(13) -0.0073(10) 0.0058(11)
C13 0.0604(14) 0.0559(15) 0.0397(10) 0.0007(11) -0.0131(10) -0.0056(10)
C14 0.0369(10) 0.0424(12) 0.0386(9) 0.0031(8) -0.0077(8) -0.0047(8)
C15 0.0442(11) 0.0393(11) 0.0422(10) -0.0072(9) -0.0047(8) -0.0056(9)
C16 0.0327(10) 0.0552(13) 0.0360(9) 0.0011(9) 0.0044(7) -0.0014(9)
C17 0.0502(14) 0.0756(18) 0.0733(16) -0.0166(13) 0.0132(12) -0.0070(14)
C18 0.0539(17) 0.138(3) 0.0782(19) -0.0374(19) 0.0110(15) 0.004(2)
C19 0.0363(14) 0.181(4) 0.0671(18) 0.004(2) 0.0132(12) 0.010(2)
C20 0.0533(17) 0.134(3) 0.0680(17) 0.0316(19) 0.0163(14) -0.0062(19)
C21 0.0462(13) 0.0687(16) 0.0539(12) 0.0178(11) 0.0093(10) -0.0033(12)
C22 0.0382(10) 0.0385(11) 0.0299(8) 0.0018(8) 0.0021(7) 0.0019(8)
C23 0.0525(12) 0.0419(12) 0.0431(10) -0.0058(9) 0.0124(9) -0.0067(9)
C24 0.0471(12) 0.0500(13) 0.0512(12) -0.0109(10) 0.0115(9) -0.0024(10)
C25 0.0365(10) 0.0601(14) 0.0384(10) 0.0029(9) 0.0075(8) -0.0040(9)
C26 0.0467(12) 0.0502(13) 0.0457(11) -0.0004(10) 0.0073(9) -0.0151(10)
C27 0.0419(11) 0.0432(11) 0.0424(10) -0.0050(9) 0.0049(8) -0.0083(9)
C28 0.0448(14) 0.099(2) 0.0793(18) -0.0042(14) 0.0260(12) -0.0061(16)
C29 0.0366(10) 0.0604(14) 0.0359(9) 0.0025(9) 0.0062(8) -0.0018(9)
C30 0.0331(10) 0.0500(12) 0.0437(10) 0.0037(9) -0.0003(8) -0.0039(9)
C31 0.0492(13) 0.0477(14) 0.0919(19) -0.0018(11) 0.0087(13) -0.0055(13)
C32 0.0586(16) 0.0615(17) 0.110(2) 0.0086(13) 0.0066(15) -0.0344(16)
C33 0.0411(13) 0.099(2) 0.0751(17) -0.0032(14) 0.0079(12) -0.0348(16)
C34 0.0431(13) 0.085(2) 0.0653(15) -0.0131(12) 0.0090(11) -0.0100(14)
C35 0.0420(12) 0.0548(14) 0.0601(13) -0.0032(10) 0.0028(10) -0.0081(11)

loop_
_atom_type_symbol
_atom_type_description
_atom_type_scat_dispersion_real
_atom_type_scat_dispersion_imag
_atom_type_scat_source
C C 0.0033 0.0016 'International Tables Vol C Tables 4.2.6.8 and 6.1.1.4'
H H 0.0000 0.0000 'International Tables Vol C Tables 4.2.6.8 and 6.1.1.4'
N N 0.0061 0.0033 'International Tables Vol C Tables 4.2.6.8 and 6.1.1.4'
O O 0.0106 0.0060 'International Tables Vol C Tables 4.2.6.8 and 6.1.1.4'
Se Se -0.0929 2.2259 'International Tables Vol C Tables 4.2.6.8 and 6.1.1.4'

loop_
_geom_angle_atom_site_label_1
_geom_angle_atom_site_label_2
_geom_angle_atom_site_label_3
_geom_angle
C30 Se1 C29 97.90(8)
N2 O2 C6 109.86(12)
C14 O4 C15 115.61(15)
C25 O5 C28 117.78(19)
C1 N1 C22 133.82(16)
C1 N1 C3 95.27(14)
C22 N1 C3 130.58(16)
O2 N2 C5 105.81(13)
O2 N2 C4 110.17(14)
C5 N2 C4 108.50(13)
O1 C1 N1 132.72(18)
O1 C1 C2 135.53(18)
N1 C1 C2 91.72(15)
C4 C2 C1 116.34(16)
C4 C2 C3 106.57(14)
C1 C2 C3 85.72(13)
C4 C2 H2 114.8
C1 C2 H2 114.8
C3 C2 H2 114.8
N1 C3 C5 117.72(15)
N1 C3 C2 87.24(14)
C5 C3 C2 105.83(14)
N1 C3 H3 114.2
C5 C3 H3 114.2
C2 C3 H3 114.2
N2 C4 C29 108.99(15)
N2 C4 C2 101.55(14)
C29 C4 C2 114.43(15)
N2 C4 H4 110.5
C29 C4 H4 110.5
C2 C4 H4 110.5
N2 C5 C7 105.14(15)
N2 C5 C3 102.61(14)
C7 C5 C3 118.17(15)
N2 C5 H5 110.1
C7 C5 H5 110.1
C3 C5 H5 110.1
O2 C6 C15 107.66(14)
O2 C6 C8 104.47(14)
C15 C6 C8 108.99(15)
O2 C6 C7 106.06(13)
C15 C6 C7 114.39(15)
C8 C6 C7 114.54(14)
C16 C7 C5 116.80(16)
C16 C7 C6 115.20(15)
C5 C7 C6 101.63(14)
C16 C7 H7 107.5
C5 C7 H7 107.5
C6 C7 H7 107.5
O3 C8 C9 122.98(18)
O3 C8 C6 122.14(17)
C9 C8 C6 114.72(15)
C14 C9 C10 118.95(18)
C14 C9 C8 119.98(18)
C10 C9 C8 120.96(17)
C11 C10 C9 120.5(2)
C11 C10 H10 119.7
C9 C10 H10 119.7
C10 C11 C12 119.6(2)
C10 C11 H11 120.2
C12 C11 H11 120.2
C13 C12 C11 121.4(2)
C13 C12 H12 119.3
C11 C12 H12 119.3
C12 C13 C14 119.5(2)
C12 C13 H13 120.3
C14 C13 H13 120.3
O4 C14 C9 123.26(17)
O4 C14 C13 116.63(17)
C9 C14 C13 120.1(2)
O4 C15 C6 112.56(16)
O4 C15 H15A 109.1
C6 C15 H15A 109.1
O4 C15 H15B 109.1
C6 C15 H15B 109.1
H15A C15 H15B 107.8
C17 C16 C21 118.0(2)
C17 C16 C7 123.1(2)
C21 C16 C7 118.9(2)
C16 C17 C18 120.8(3)
C16 C17 H17 119.6
C18 C17 H17 119.6
C19 C18 C17 120.7(3)
C19 C18 H18 119.7
C17 C18 H18 119.7
C18 C19 C20 119.5(3)
C18 C19 H19 120.2
C20 C19 H19 120.2
C19 C20 C21 120.6(3)
C19 C20 H20 119.7
C21 C20 H20 119.7
C20 C21 C16 120.4(3)
C20 C21 H21 119.8
C16 C21 H21 119.8
C23 C22 C27 119.77(18)
C23 C22 N1 119.34(17)
C27 C22 N1 120.88(17)
C22 C23 C24 120.83(19)
C22 C23 H23 119.6
C24 C23 H23 119.6
C25 C24 C23 119.5(2)
C25 C24 H24 120.3
C23 C24 H24 120.3
O5 C25 C24 124.7(2)
O5 C25 C26 115.79(19)
C24 C25 C26 119.50(19)
C27 C26 C25 121.1(2)
C27 C26 H26 119.5
C25 C26 H26 119.5
C26 C27 C22 119.4(2)
C26 C27 H27 120.3
C22 C27 H27 120.3
O5 C28 H28A 109.5
O5 C28 H28B 109.5
H28A C28 H28B 109.5
O5 C28 H28C 109.5
H28A C28 H28C 109.5
H28B C28 H28C 109.5
C4 C29 Se1 110.03(13)
C4 C29 H29A 109.7
Se1 C29 H29A 109.7
C4 C29 H29B 109.7
Se1 C29 H29B 109.7
H29A C29 H29B 108.2
C31 C30 C35 118.4(2)
C31 C30 Se1 122.08(17)
C35 C30 Se1 119.48(17)
C30 C31 C32 120.1(2)
C30 C31 H31 119.9
C32 C31 H31 119.9
C33 C32 C31 120.4(3)
C33 C32 H32 119.8
C31 C32 H32 119.8
C34 C33 C32 119.8(2)
C34 C33 H33 120.1
C32 C33 H33 120.1
C33 C34 C35 120.9(2)
C33 C34 H34 119.6
C35 C34 H34 119.6
C30 C35 C34 120.3(2)
C30 C35 H35 119.8
C34 C35 H35 119.8

loop_
_geom_bond_atom_site_label_1
_geom_bond_atom_site_label_2
_geom_bond_distance
Se1 C30 1.910(2)
Se1 C29 1.959(2)
O1 C1 1.201(2)
O2 N2 1.4441(19)
O2 C6 1.460(2)
O3 C8 1.211(2)
O4 C14 1.358(2)
O4 C15 1.427(2)
O5 C25 1.367(2)
O5 C28 1.414(3)
N1 C1 1.363(2)
N1 C22 1.406(2)
N1 C3 1.468(2)
N2 C5 1.472(2)
N2 C4 1.485(2)
C1 C2 1.531(3)
C2 C4 1.523(2)
C2 C3 1.546(3)
C2 H2 0.98
C3 C5 1.533(3)
C3 H3 0.98
C4 C29 1.506(3)
C4 H4 0.98
C5 C7 1.527(3)
C5 H5 0.98
C6 C15 1.513(2)
C6 C8 1.521(3)
C6 C7 1.535(2)
C7 C16 1.513(2)
C7 H7 0.98
C8 C9 1.474(3)
C9 C14 1.391(3)
C9 C10 1.392(3)
C10 C11 1.374(3)
C10 H10 0.93
C11 C12 1.376(3)
C11 H11 0.93
C12 C13 1.362(3)
C12 H12 0.93
C13 C14 1.392(3)
C13 H13 0.93
C15 H15A 0.97
C15 H15B 0.97
C16 C17 1.377(3)
C16 C21 1.389(3)
C17 C18 1.379(4)
C17 H17 0.93
C18 C19 1.359(5)
C18 H18 0.93
C19 C20 1.364(5)
C19 H19 0.93
C20 C21 1.381(4)
C20 H20 0.93
C21 H21 0.93
C22 C23 1.373(3)
C22 C27 1.382(3)
C23 C24 1.383(3)
C23 H23 0.93
C24 C25 1.376(3)
C24 H24 0.93
C25 C26 1.382(3)
C26 C27 1.372(3)
C26 H26 0.93
C27 H27 0.93
C28 H28A 0.96
C28 H28B 0.96
C28 H28C 0.96
C29 H29A 0.97
C29 H29B 0.97
C30 C31 1.374(3)
C30 C35 1.375(3)
C31 C32 1.387(4)
C31 H31 0.93
C32 C33 1.354(4)
C32 H32 0.93
C33 C34 1.344(4)
C33 H33 0.93
C34 C35 1.379(3)
C34 H34 0.93
C35 H35 0.93

loop_
_geom_hbond_atom_site_label_D
_geom_hbond_atom_site_label_H
_geom_hbond_atom_site_label_A
_geom_hbond_site_symmetry_A
_geom_hbond_distance_DH
_geom_hbond_distance_HA
_geom_hbond_distance_DA
_geom_hbond_angle_DHA
_geom_hbond_publ_flag
C5 H5 O1 2_645 0.98 2.42 3.199(3) 136 yes
C29 H29A O5 4_665 0.97 2.54 3.465(3) 160 yes

loop_
_geom_torsion_atom_site_label_1
_geom_torsion_atom_site_label_2
_geom_torsion_atom_site_label_3
_geom_torsion_atom_site_label_4
_geom_torsion
C6 O2 N2 C5 15.91(18)
C6 O2 N2 C4 -101.18(16)
C22 N1 C1 O1 -6.5(4)
C3 N1 C1 O1 179.8(2)
C22 N1 C1 C2 175.33(19)
C3 N1 C1 C2 1.69(14)
O1 C1 C2 C4 -73.3(3)
N1 C1 C2 C4 104.78(17)
O1 C1 C2 C3 -179.7(2)
N1 C1 C2 C3 -1.60(13)
C1 N1 C3 C5 -108.13(18)
C22 N1 C3 C5 77.9(2)
C1 N1 C3 C2 -1.67(14)
C22 N1 C3 C2 -175.64(18)
C4 C2 C3 N1 -114.74(15)
C1 C2 C3 N1 1.49(12)
C4 C2 C3 C5 3.32(19)
C1 C2 C3 C5 119.55(15)
O2 N2 C4 C29 -84.46(17)
C5 N2 C4 C29 160.14(15)
O2 N2 C4 C2 154.42(13)
C5 N2 C4 C2 39.02(17)
C1 C2 C4 N2 -118.02(17)
C3 C2 C4 N2 -24.55(18)
C1 C2 C4 C29 124.75(19)
C3 C2 C4 C29 -141.78(17)
O2 N2 C5 C7 -31.16(17)
C4 N2 C5 C7 87.05(16)
O2 N2 C5 C3 -155.33(14)
C4 N2 C5 C3 -37.13(18)
N1 C3 C5 N2 114.86(17)
C2 C3 C5 N2 19.55(18)
N1 C3 C5 C7 -0.2(2)
C2 C3 C5 C7 -95.50(18)
N2 O2 C6 C15 -117.18(16)
N2 O2 C6 C8 127.06(14)
N2 O2 C6 C7 5.68(18)
N2 C5 C7 C16 159.75(15)
C3 C5 C7 C16 -86.6(2)
N2 C5 C7 C6 33.51(17)
C3 C5 C7 C6 147.19(16)
O2 C6 C7 C16 -151.09(16)
C15 C6 C7 C16 -32.6(2)
C8 C6 C7 C16 94.2(2)
O2 C6 C7 C5 -23.81(18)
C15 C6 C7 C5 94.68(18)
C8 C6 C7 C5 -138.47(15)
O2 C6 C8 O3 -96.2(2)
C15 C6 C8 O3 148.92(19)
C7 C6 C8 O3 19.3(3)
O2 C6 C8 C9 79.28(18)
C15 C6 C8 C9 -35.6(2)
C7 C6 C8 C9 -165.14(15)
O3 C8 C9 C14 -178.1(2)
C6 C8 C9 C14 6.5(2)
O3 C8 C9 C10 5.8(3)
C6 C8 C9 C10 -169.71(17)
C14 C9 C10 C11 -1.3(3)
C8 C9 C10 C11 174.9(2)
C9 C10 C11 C12 0.3(3)
C10 C11 C12 C13 0.5(4)
C11 C12 C13 C14 -0.3(4)
C15 O4 C14 C9 16.9(3)
C15 O4 C14 C13 -163.62(19)
C10 C9 C14 O4 -178.98(18)
C8 C9 C14 O4 4.8(3)
C10 C9 C14 C13 1.5(3)
C8 C9 C14 C13 -174.72(19)
C12 C13 C14 O4 179.7(2)
C12 C13 C14 C9 -0.7(3)
C14 O4 C15 C6 -48.8(2)
O2 C6 C15 O4 -55.5(2)
C8 C6 C15 O4 57.3(2)
C7 C6 C15 O4 -173.07(16)
C5 C7 C16 C17 -32.9(3)
C6 C7 C16 C17 86.3(3)
C5 C7 C16 C21 147.02(19)
C6 C7 C16 C21 -93.8(2)
C21 C16 C17 C18 -0.5(4)
C7 C16 C17 C18 179.5(2)
C16 C17 C18 C19 0.4(5)
C17 C18 C19 C20 0.0(5)
C18 C19 C20 C21 -0.3(5)
C19 C20 C21 C16 0.2(4)
C17 C16 C21 C20 0.1(4)
C7 C16 C21 C20 -179.8(2)
C1 N1 C22 C23 -160.4(2)
C3 N1 C22 C23 11.3(3)
C1 N1 C22 C27 20.8(3)
C3 N1 C22 C27 -167.57(18)
C27 C22 C23 C24 0.6(3)
N1 C22 C23 C24 -178.19(19)
C22 C23 C24 C25 -0.1(3)
C28 O5 C25 C24 -8.2(3)
C28 O5 C25 C26 172.7(2)
C23 C24 C25 O5 -179.9(2)
C23 C24 C25 C26 -0.8(3)
O5 C25 C26 C27 -179.7(2)
C24 C25 C26 C27 1.1(3)
C25 C26 C27 C22 -0.6(3)
C23 C22 C27 C26 -0.3(3)
N1 C22 C27 C26 178.50(18)
N2 C4 C29 Se1 -174.50(12)
C2 C4 C29 Se1 -61.6(2)
C30 Se1 C29 C4 175.59(15)
C29 Se1 C30 C31 -50.9(2)
C29 Se1 C30 C35 129.36(18)
C35 C30 C31 C32 -0.3(4)
Se1 C30 C31 C32 180.0(2)
C30 C31 C32 C33 1.0(4)
C31 C32 C33 C34 -1.2(5)
C32 C33 C34 C35 0.6(4)
C31 C30 C35 C34 -0.2(3)
Se1 C30 C35 C34 179.50(18)
C33 C34 C35 C30 0.1(4)
